data_4084883
loop_
_publ_author_name
'Semwal, Shrivats'
'Ghorai, Debasish'
'Choudhury, Joyanta'

_publ_section_title
;
 Wingtip-Dictated Cyclometalation of N-Heterocyclic Carbene Ligand
 Framework and Its Implication toward Tunable Catalytic Activity
;
_journal_issue 24
_journal_name_full Organometallics
_journal_page_first 7118
_journal_paper_doi 10.1021/om500876k
_journal_volume 33
_journal_year 2014
_chemical_formula_sum 'C35 H39 Cl6 N3 Ru2'
_chemical_formula_weight 916.53
_chemical_name_systematic
;
 ?
;
_space_group_IT_number 2
_symmetry_cell_setting triclinic
_symmetry_space_group_name_Hall '-P 1'
_symmetry_space_group_name_H-M 'P -1'
_atom_sites_solution_hydrogens geom
_atom_sites_solution_primary direct
_atom_sites_solution_secondary difmap
_audit_creation_method SHELXL-97
_cell_angle_alpha 101.289(3)
_cell_angle_beta 106.457(3)
_cell_angle_gamma 93.716(2)
_cell_formula_units_Z 2
_cell_length_a 10.7501(8)
_cell_length_b 12.5808(9)
_cell_length_c 15.0063(11)
_cell_measurement_reflns_used 6624
_cell_measurement_temperature 115(2)
_cell_measurement_theta_max 25.00
_cell_measurement_theta_min 2.62
_cell_volume 1893.1(2)
_computing_structure_refinement 'SHELXL-97 (Sheldrick, 2008)'
_computing_structure_solution SIR-92
_diffrn_ambient_temperature 115(2)
_diffrn_measured_fraction_theta_full 0.994
_diffrn_measured_fraction_theta_max 0.994
_diffrn_measurement_device_type 'Bruker P4'
_diffrn_measurement_method '\w scans'
_diffrn_radiation_monochromator graphite
_diffrn_radiation_source 'fine-focus sealed tube'
_diffrn_radiation_type MoK\a
_diffrn_radiation_wavelength 0.71073
_diffrn_reflns_av_R_equivalents 0.0000
_diffrn_reflns_av_sigmaI/netI 0.0551
_diffrn_reflns_limit_h_max 12
_diffrn_reflns_limit_h_min -12
_diffrn_reflns_limit_k_max 14
_diffrn_reflns_limit_k_min -14
_diffrn_reflns_limit_l_max 17
_diffrn_reflns_limit_l_min 0
_diffrn_reflns_number 6624
_diffrn_reflns_theta_full 25.00
_diffrn_reflns_theta_max 25.00
_diffrn_reflns_theta_min 2.62
_exptl_absorpt_coefficient_mu 1.250
_exptl_absorpt_correction_T_max 0.8852
_exptl_absorpt_correction_T_min 0.7881
_exptl_absorpt_correction_type multi-scan
_exptl_absorpt_process_details SADABS
_exptl_crystal_colour Orange
_exptl_crystal_density_diffrn 1.608
_exptl_crystal_density_meas ?
_exptl_crystal_density_method 'not measured'
_exptl_crystal_description prism
_exptl_crystal_F_000 920
_exptl_crystal_size_max 0.20
_exptl_crystal_size_mid 0.12
_exptl_crystal_size_min 0.10
_platon_squeeze_details
;
 Refinement of F^2^ against ALL reflections.  The weighted R-factor wR and
 goodness of fit S are based on F^2^, conventional R-factors R are based
 on F, with F set to zero for negative F^2^. The threshold expression of
 F^2^ > 2\s(F^2^) is used only for calculating R-factors(gt) etc. and is
 not relevant to the choice of reflections for refinement.  R-factors based
 on F^2^ are statistically about twice as large as those based on F, and R-
 factors based on ALL data will be even larger.
;
_refine_diff_density_max 1.866
_refine_diff_density_min -0.833
_refine_diff_density_rms 0.147
_refine_ls_extinction_method none
_refine_ls_goodness_of_fit_ref 1.060
_refine_ls_hydrogen_treatment mixed
_refine_ls_matrix_type full
_refine_ls_number_parameters 415
_refine_ls_number_reflns 6624
_refine_ls_number_restraints 0
_refine_ls_restrained_S_all 1.060
_refine_ls_R_factor_all 0.0665
_refine_ls_R_factor_gt 0.0403
_refine_ls_shift/su_max 0.000
_refine_ls_shift/su_mean 0.000
_refine_ls_structure_factor_coef Fsqd
_refine_ls_weighting_details 'calc w=1/[\s^2^(Fo^2^)+(0.0435P)^2^+3.8774P] where P=(Fo^2^+2Fc^2^)/3'
_refine_ls_weighting_scheme calc
_refine_ls_wR_factor_gt 0.0906
_refine_ls_wR_factor_ref 0.0999
_reflns_number_gt 5047
_reflns_number_total 6624
_reflns_threshold_expression >2\s(I)
_cod_data_source_file om500876k_si_003.cif
_cod_data_source_block ssout
_cod_depositor_comments
;
The following automatic conversions were performed:

'_symmetry_cell_setting' value 'Triclinic' changed to 'triclinic'
according to
/home/saulius/struct/COD-crude-data--automatic-downloads/rss-feeds/ACS/lib/dictionaries/cif_core.dic
dictionary named 'cif_core.dic' version 2.4.2 from 2011-04-26.

Automatic conversion script
Id: cif_fix_values 2935 2014-11-11 08:27:57Z andrius 

The following automatic conversions were performed:

'_exptl_crystal_density_meas' value 'not measured' was changed to '?'
- the value is perceived as not measured.

Automatic conversion script
Id: cif_fix_values 3008 2015-01-20 13:52:24Z robertas 

 Adding full bibliography for 4084882--4084884.cif.
;
_cod_original_sg_symbol_H-M 'P-1   '
_cod_database_code 4084883

loop_
_symmetry_equiv_pos_as_xyz
'x, y, z'
'-x, -y, -z'

loop_
_atom_site_label
_atom_site_type_symbol
_atom_site_fract_x
_atom_site_fract_y
_atom_site_fract_z
_atom_site_U_iso_or_equiv
_atom_site_adp_type
_atom_site_occupancy
_atom_site_symmetry_multiplicity
_atom_site_calc_flag
_atom_site_refinement_flags
C1 C 0.6417(5) 0.6277(4) 0.4333(3) 0.0179(11) Uani 1 1 d .
C2 C 0.7160(5) 0.8228(3) 0.5036(3) 0.0170(11) Uani 1 1 d .
C3 C 0.8375(5) 0.8836(4) 0.5399(4) 0.0240(12) Uani 1 1 d .
H3 H 0.9099 0.8528 0.5696 0.029 Uiso 1 1 calc R
C4 C 0.8506(5) 0.9922(4) 0.5317(4) 0.0282(13) Uani 1 1 d .
H4 H 0.9316 1.0351 0.5576 0.034 Uiso 1 1 calc R
C5 C 0.7436(6) 1.0354(4) 0.4851(4) 0.0302(13) Uani 1 1 d .
H5 H 0.7525 1.1068 0.4776 0.036 Uiso 1 1 calc R
C6 C 0.6226(5) 0.9730(4) 0.4495(4) 0.0239(12) Uani 1 1 d .
H6 H 0.5503 1.0030 0.4185 0.029 Uiso 1 1 calc R
C7 C 0.6076(5) 0.8662(4) 0.4593(3) 0.0194(11) Uani 1 1 d .
H7 H 0.5257 0.8246 0.4364 0.023 Uiso 1 1 calc R
C8 C 0.7492(5) 0.6700(4) 0.5913(3) 0.0196(11) Uani 1 1 d .
H8 H 0.7962 0.7110 0.6516 0.023 Uiso 1 1 calc R
C9 C 0.7122(5) 0.5615(4) 0.5674(3) 0.0202(11) Uani 1 1 d .
H9 H 0.7277 0.5132 0.6078 0.024 Uiso 1 1 calc R
C10 C 0.5856(4) 0.4372(4) 0.4051(3) 0.0147(10) Uani 1 1 d .
C11 C 0.5348(5) 0.4537(4) 0.3131(3) 0.0156(10) Uani 1 1 d .
C12 C 0.4725(5) 0.3612(4) 0.2440(3) 0.0172(11) Uani 1 1 d .
H12 H 0.4325 0.3694 0.1825 0.021 Uiso 1 1 calc R
C13 C 0.5170(4) 0.2479(4) 0.3504(3) 0.0159(11) Uani 1 1 d .
H13 H 0.5117 0.1782 0.3623 0.019 Uiso 1 1 calc R
C14 C 0.5770(5) 0.3353(4) 0.4266(3) 0.0172(11) Uani 1 1 d .
H14 H 0.6096 0.3259 0.4885 0.021 Uiso 1 1 calc R
C15 C 0.7589(5) 0.6522(4) 0.2741(4) 0.0239(12) Uani 1 1 d .
C16 C 0.6911(5) 0.7463(4) 0.2661(4) 0.0226(12) Uani 1 1 d .
H16 H 0.7311 0.8146 0.3036 0.027 Uiso 1 1 calc R
C17 C 0.5667(5) 0.7359(4) 0.2028(4) 0.0241(12) Uani 1 1 d .
H17 H 0.5221 0.7968 0.2017 0.029 Uiso 1 1 calc R
C18 C 0.5044(5) 0.6335(4) 0.1387(3) 0.0247(12) Uani 1 1 d .
C19 C 0.5741(5) 0.5437(4) 0.1415(3) 0.0249(12) Uani 1 1 d .
H19 H 0.5387 0.4778 0.0979 0.030 Uiso 1 1 calc R
C20 C 0.6987(5) 0.5517(4) 0.2103(3) 0.0236(12) Uani 1 1 d .
H20 H 0.7412 0.4899 0.2134 0.028 Uiso 1 1 calc R
C21 C 0.8935(5) 0.6665(4) 0.3449(4) 0.0304(13) Uani 1 1 d .
H21 H 0.8935 0.7199 0.4020 0.037 Uiso 1 1 calc R
C22 C 0.9926(6) 0.7150(5) 0.3028(5) 0.0461(17) Uani 1 1 d .
H22A H 1.0787 0.7249 0.3474 0.069 Uiso 1 1 calc R
H22B H 0.9702 0.7844 0.2901 0.069 Uiso 1 1 calc R
H22C H 0.9910 0.6662 0.2445 0.069 Uiso 1 1 calc R
C23 C 0.9362(6) 0.5624(5) 0.3760(4) 0.0412(16) Uani 1 1 d .
H23A H 1.0225 0.5786 0.4208 0.062 Uiso 1 1 calc R
H23B H 0.9368 0.5083 0.3213 0.062 Uiso 1 1 calc R
H23C H 0.8762 0.5350 0.4054 0.062 Uiso 1 1 calc R
C24 C 0.3669(5) 0.6242(4) 0.0741(4) 0.0295(13) Uani 1 1 d .
H24A H 0.3360 0.6942 0.0821 0.044 Uiso 1 1 calc R
H24B H 0.3114 0.5726 0.0898 0.044 Uiso 1 1 calc R
H24C H 0.3656 0.5996 0.0090 0.044 Uiso 1 1 calc R
C25 C 0.2544(5) 0.2711(4) -0.0248(4) 0.0326(14) Uani 1 1 d .
H25A H 0.2848 0.2496 -0.0791 0.049 Uiso 1 1 calc R
H25B H 0.3145 0.3301 0.0205 0.049 Uiso 1 1 calc R
H25C H 0.1697 0.2945 -0.0447 0.049 Uiso 1 1 calc R
C26 C 0.2453(5) 0.1755(4) 0.0207(3) 0.0222(12) Uani 1 1 d .
C27 C 0.2856(5) 0.0743(4) -0.0140(3) 0.0227(12) Uani 1 1 d .
H27 H 0.3149 0.0664 -0.0674 0.027 Uiso 1 1 calc R
C28 C 0.2825(5) -0.0132(4) 0.0296(3) 0.0220(12) Uani 1 1 d .
H28 H 0.3082 -0.0787 0.0045 0.026 Uiso 1 1 calc R
C29 C 0.2400(4) -0.0038(4) 0.1131(3) 0.0161(11) Uani 1 1 d .
C30 C 0.2010(5) 0.0961(4) 0.1485(3) 0.0197(11) Uani 1 1 d .
H30 H 0.1734 0.1046 0.2026 0.024 Uiso 1 1 calc R
C31 C 0.2034(5) 0.1845(4) 0.1022(4) 0.0210(11) Uani 1 1 d .
H31 H 0.1765 0.2498 0.1265 0.025 Uiso 1 1 calc R
C32 C 0.2401(5) -0.0997(4) 0.1593(4) 0.0239(12) Uani 1 1 d .
H32 H 0.3142 -0.1381 0.1518 0.029 Uiso 1 1 calc R
C33 C 0.1139(6) -0.1784(4) 0.1049(4) 0.0367(15) Uani 1 1 d .
H33A H 0.1127 -0.2404 0.1332 0.055 Uiso 1 1 calc R
H33B H 0.1109 -0.2024 0.0395 0.055 Uiso 1 1 calc R
H33C H 0.0395 -0.1413 0.1082 0.055 Uiso 1 1 calc R
C34 C 0.2537(5) -0.0698(4) 0.2650(4) 0.0297(13) Uani 1 1 d .
H34A H 0.2534 -0.1350 0.2890 0.045 Uiso 1 1 calc R
H34B H 0.1818 -0.0323 0.2743 0.045 Uiso 1 1 calc R
H34C H 0.3344 -0.0231 0.2983 0.045 Uiso 1 1 calc R
C35 C 0.8446(5) 0.1764(5) 0.2426(4) 0.0331(14) Uani 1 1 d .
H35 H 0.7517 0.1626 0.2056 0.040 Uiso 1 1 calc R
N1 N 0.7039(4) 0.7096(3) 0.5088(3) 0.0191(9) Uani 1 1 d .
N2 N 0.6465(4) 0.5359(3) 0.4710(3) 0.0156(9) Uani 1 1 d .
N3 N 0.4663(4) 0.2589(3) 0.2607(3) 0.0168(9) Uani 1 1 d .
Cl1 Cl 0.35560(13) 0.64111(9) 0.30835(9) 0.0234(3) Uani 1 1 d .
Cl2 Cl 0.55490(12) 0.02702(9) 0.21361(8) 0.0205(3) Uani 1 1 d .
Cl3 Cl 0.56507(12) 0.21729(9) 0.08766(8) 0.0197(3) Uani 1 1 d .
Cl4 Cl 0.90516(15) 0.04990(13) 0.24680(11) 0.0470(4) Uani 1 1 d .
Cl5 Cl 0.92893(16) 0.25257(16) 0.18634(12) 0.0570(5) Uani 1 1 d .
Cl6 Cl 0.85991(15) 0.25179(11) 0.35784(10) 0.0375(4) Uani 1 1 d .
Ru1 Ru 0.56793(4) 0.60699(3) 0.29049(3) 0.01749(12) Uani 1 1 d .
Ru2 Ru 0.39462(4) 0.13036(3) 0.13564(3) 0.01487(12) Uani 1 1 d .

loop_
_atom_site_aniso_label
_atom_site_aniso_U_11
_atom_site_aniso_U_22
_atom_site_aniso_U_33
_atom_site_aniso_U_23
_atom_site_aniso_U_13
_atom_site_aniso_U_12
C1 0.024(3) 0.010(2) 0.023(3) 0.003(2) 0.014(2) 0.002(2)
C2 0.027(3) 0.010(2) 0.017(3) 0.0021(19) 0.011(2) 0.002(2)
C3 0.031(3) 0.018(3) 0.022(3) 0.001(2) 0.010(2) 0.004(2)
C4 0.032(3) 0.017(3) 0.032(3) 0.001(2) 0.008(3) -0.004(2)
C5 0.050(4) 0.013(2) 0.032(3) 0.004(2) 0.021(3) 0.001(3)
C6 0.033(3) 0.020(3) 0.024(3) 0.009(2) 0.012(2) 0.008(2)
C7 0.023(3) 0.015(2) 0.022(3) 0.001(2) 0.013(2) 0.001(2)
C8 0.024(3) 0.018(2) 0.015(3) 0.005(2) 0.003(2) 0.005(2)
C9 0.029(3) 0.017(2) 0.016(3) 0.006(2) 0.006(2) 0.007(2)
C10 0.017(3) 0.014(2) 0.017(3) 0.004(2) 0.011(2) 0.005(2)
C11 0.020(3) 0.014(2) 0.017(3) 0.0038(19) 0.010(2) 0.005(2)
C12 0.026(3) 0.017(2) 0.013(2) 0.007(2) 0.010(2) 0.006(2)
C13 0.020(3) 0.015(2) 0.015(3) 0.007(2) 0.006(2) 0.005(2)
C14 0.022(3) 0.018(2) 0.015(3) 0.007(2) 0.008(2) 0.007(2)
C15 0.034(3) 0.020(3) 0.027(3) 0.007(2) 0.023(3) 0.007(2)
C16 0.037(3) 0.015(2) 0.025(3) 0.006(2) 0.022(3) -0.002(2)
C17 0.041(3) 0.016(2) 0.024(3) 0.013(2) 0.019(3) 0.006(2)
C18 0.047(4) 0.020(3) 0.018(3) 0.014(2) 0.020(3) 0.005(2)
C19 0.047(4) 0.021(3) 0.015(3) 0.004(2) 0.022(3) 0.004(2)
C20 0.042(3) 0.017(3) 0.024(3) 0.010(2) 0.024(3) 0.010(2)
C21 0.035(3) 0.027(3) 0.033(3) 0.005(2) 0.016(3) 0.005(2)
C22 0.035(4) 0.048(4) 0.063(5) 0.015(3) 0.026(3) -0.003(3)
C23 0.040(4) 0.044(4) 0.046(4) 0.020(3) 0.012(3) 0.015(3)
C24 0.045(4) 0.024(3) 0.024(3) 0.012(2) 0.013(3) 0.004(3)
C25 0.030(3) 0.041(3) 0.028(3) 0.019(3) 0.003(3) 0.004(3)
C26 0.018(3) 0.030(3) 0.019(3) 0.011(2) 0.004(2) -0.001(2)
C27 0.023(3) 0.031(3) 0.010(2) -0.001(2) 0.005(2) -0.006(2)
C28 0.022(3) 0.017(2) 0.023(3) -0.007(2) 0.009(2) -0.002(2)
C29 0.012(2) 0.018(2) 0.019(3) 0.002(2) 0.007(2) 0.000(2)
C30 0.017(3) 0.022(3) 0.021(3) 0.007(2) 0.006(2) 0.001(2)
C31 0.014(3) 0.022(3) 0.029(3) 0.007(2) 0.007(2) 0.006(2)
C32 0.024(3) 0.016(2) 0.036(3) 0.004(2) 0.016(2) 0.008(2)
C33 0.040(4) 0.024(3) 0.044(4) 0.001(3) 0.015(3) -0.008(3)
C34 0.035(3) 0.023(3) 0.031(3) 0.012(2) 0.007(3) -0.002(2)
C35 0.019(3) 0.050(4) 0.038(3) 0.015(3) 0.015(3) 0.008(3)
N1 0.029(2) 0.013(2) 0.019(2) 0.0058(17) 0.0110(19) 0.0051(18)
N2 0.021(2) 0.014(2) 0.016(2) 0.0058(17) 0.0100(18) 0.0044(17)
N3 0.027(2) 0.0126(19) 0.014(2) 0.0029(16) 0.0105(18) 0.0043(17)
Cl1 0.0346(8) 0.0190(6) 0.0237(7) 0.0093(5) 0.0158(6) 0.0088(5)
Cl2 0.0260(7) 0.0129(5) 0.0229(6) 0.0046(5) 0.0073(5) 0.0044(5)
Cl3 0.0230(7) 0.0180(6) 0.0224(6) 0.0057(5) 0.0121(5) 0.0037(5)
Cl4 0.0334(8) 0.0503(9) 0.0410(9) -0.0104(7) -0.0033(7) 0.0177(7)
Cl5 0.0378(9) 0.0929(14) 0.0475(10) 0.0219(10) 0.0218(8) 0.0000(9)
Cl6 0.0429(9) 0.0341(8) 0.0416(9) 0.0062(7) 0.0224(7) 0.0127(7)
Ru1 0.0304(3) 0.0102(2) 0.0162(2) 0.00483(16) 0.01222(18) 0.00418(17)
Ru2 0.0189(2) 0.0122(2) 0.0148(2) 0.00234(16) 0.00759(17) 0.00230(16)

loop_
_atom_type_symbol
_atom_type_description
_atom_type_scat_dispersion_real
_atom_type_scat_dispersion_imag
_atom_type_scat_source
C C 0.0033 0.0016 'International Tables Vol C Tables 4.2.6.8 and 6.1.1.4'
H H 0.0000 0.0000 'International Tables Vol C Tables 4.2.6.8 and 6.1.1.4'
N N 0.0061 0.0033 'International Tables Vol C Tables 4.2.6.8 and 6.1.1.4'
Cl Cl 0.1484 0.1585 'International Tables Vol C Tables 4.2.6.8 and 6.1.1.4'
Ru Ru -1.2594 0.8363 'International Tables Vol C Tables 4.2.6.8 and 6.1.1.4'

loop_
_geom_angle_atom_site_label_1
_geom_angle_atom_site_label_2
_geom_angle_atom_site_label_3
_geom_angle
N1 C1 N2 104.0(4)
N1 C1 Ru1 137.6(3)
N2 C1 Ru1 118.0(3)
C7 C2 C3 121.6(4)
C7 C2 N1 119.5(4)
C3 C2 N1 118.9(4)
C2 C3 C4 119.1(5)
C2 C3 H3 120.4
C4 C3 H3 120.4
C5 C4 C3 119.7(5)
C5 C4 H4 120.1
C3 C4 H4 120.1
C4 C5 C6 120.1(5)
C4 C5 H5 120.0
C6 C5 H5 120.0
C5 C6 C7 120.7(5)
C5 C6 H6 119.6
C7 C6 H6 119.6
C2 C7 C6 118.7(5)
C2 C7 H7 120.7
C6 C7 H7 120.7
C9 C8 N1 107.3(4)
C9 C8 H8 126.4
N1 C8 H8 126.4
C8 C9 N2 106.4(4)
C8 C9 H9 126.8
N2 C9 H9 126.8
C14 C10 C11 122.9(4)
C14 C10 N2 125.4(4)
C11 C10 N2 111.7(4)
C12 C11 C10 115.4(4)
C12 C11 Ru1 126.1(3)
C10 C11 Ru1 118.3(3)
N3 C12 C11 123.8(4)
N3 C12 H12 118.1
C11 C12 H12 118.1
N3 C13 C14 123.4(4)
N3 C13 H13 118.3
C14 C13 H13 118.3
C10 C14 C13 116.3(4)
C10 C14 H14 121.9
C13 C14 H14 121.9
C20 C15 C16 117.8(5)
C20 C15 C21 123.3(4)
C16 C15 C21 118.8(4)
C20 C15 Ru1 69.9(3)
C16 C15 Ru1 74.6(3)
C21 C15 Ru1 129.6(4)
C17 C16 C15 120.4(5)
C17 C16 Ru1 72.4(3)
C15 C16 Ru1 67.9(3)
C17 C16 H16 119.8
C15 C16 H16 119.8
Ru1 C16 H16 133.1
C16 C17 C18 121.8(5)
C16 C17 Ru1 72.3(3)
C18 C17 Ru1 71.8(3)
C16 C17 H17 119.1
C18 C17 H17 119.1
Ru1 C17 H17 129.4
C19 C18 C17 117.9(5)
C19 C18 C24 121.8(5)
C17 C18 C24 120.3(4)
C19 C18 Ru1 70.5(3)
C17 C18 Ru1 71.5(3)
C24 C18 Ru1 127.2(4)
C18 C19 C20 120.7(5)
C18 C19 Ru1 73.6(3)
C20 C19 Ru1 68.0(3)
C18 C19 H19 119.6
C20 C19 H19 119.6
Ru1 C19 H19 131.7
C15 C20 C19 121.1(4)
C15 C20 Ru1 72.1(3)
C19 C20 Ru1 74.3(3)
C15 C20 H20 119.4
C19 C20 H20 119.4
Ru1 C20 H20 126.0
C15 C21 C23 114.9(5)
C15 C21 C22 108.7(5)
C23 C21 C22 110.2(5)
C15 C21 H21 107.6
C23 C21 H21 107.6
C22 C21 H21 107.6
C21 C22 H22A 109.5
C21 C22 H22B 109.5
H22A C22 H22B 109.5
C21 C22 H22C 109.5
H22A C22 H22C 109.5
H22B C22 H22C 109.5
C21 C23 H23A 109.5
C21 C23 H23B 109.5
H23A C23 H23B 109.5
C21 C23 H23C 109.5
H23A C23 H23C 109.5
H23B C23 H23C 109.5
C18 C24 H24A 109.5
C18 C24 H24B 109.5
H24A C24 H24B 109.5
C18 C24 H24C 109.5
H24A C24 H24C 109.5
H24B C24 H24C 109.5
C26 C25 H25A 109.5
C26 C25 H25B 109.5
H25A C25 H25B 109.5
C26 C25 H25C 109.5
H25A C25 H25C 109.5
H25B C25 H25C 109.5
C31 C26 C27 117.4(4)
C31 C26 C25 121.4(5)
C27 C26 C25 121.2(5)
C31 C26 Ru2 70.0(3)
C27 C26 Ru2 70.0(3)
C25 C26 Ru2 128.3(3)
C28 C27 C26 121.7(5)
C28 C27 Ru2 71.8(3)
C26 C27 Ru2 71.9(3)
C28 C27 H27 119.2
C26 C27 H27 119.2
Ru2 C27 H27 129.7
C27 C28 C29 120.9(4)
C27 C28 Ru2 70.9(3)
C29 C28 Ru2 71.4(3)
C27 C28 H28 119.5
C29 C28 H28 119.5
Ru2 C28 H28 131.0
C30 C29 C28 117.9(4)
C30 C29 C32 122.8(4)
C28 C29 C32 119.3(4)
C30 C29 Ru2 70.2(3)
C28 C29 Ru2 70.3(3)
C32 C29 Ru2 130.5(3)
C29 C30 C31 120.5(5)
C29 C30 Ru2 72.3(3)
C31 C30 Ru2 70.6(3)
C29 C30 H30 119.7
C31 C30 H30 119.7
Ru2 C30 H30 129.9
C26 C31 C30 121.6(4)
C26 C31 Ru2 72.3(3)
C30 C31 Ru2 71.0(3)
C26 C31 H31 119.2
C30 C31 H31 119.2
Ru2 C31 H31 130.2
C29 C32 C34 114.6(4)
C29 C32 C33 108.4(4)
C34 C32 C33 110.3(5)
C29 C32 H32 107.8
C34 C32 H32 107.8
C33 C32 H32 107.8
C32 C33 H33A 109.5
C32 C33 H33B 109.5
H33A C33 H33B 109.5
C32 C33 H33C 109.5
H33A C33 H33C 109.5
H33B C33 H33C 109.5
C32 C34 H34A 109.5
C32 C34 H34B 109.5
H34A C34 H34B 109.5
C32 C34 H34C 109.5
H34A C34 H34C 109.5
H34B C34 H34C 109.5
Cl5 C35 Cl6 109.7(3)
Cl5 C35 Cl4 110.2(3)
Cl6 C35 Cl4 111.0(3)
Cl5 C35 H35 108.7
Cl6 C35 H35 108.7
Cl4 C35 H35 108.7
C1 N1 C8 110.9(4)
C1 N1 C2 123.4(4)
C8 N1 C2 125.6(4)
C1 N2 C9 111.4(4)
C1 N2 C10 115.1(4)
C9 N2 C10 133.5(4)
C13 N3 C12 118.0(4)
C13 N3 Ru2 126.8(3)
C12 N3 Ru2 114.8(3)
C1 Ru1 C11 76.33(18)
C1 Ru1 C20 115.26(19)
C11 Ru1 C20 90.94(18)
C1 Ru1 C15 93.01(19)
C11 Ru1 C15 116.43(18)
C20 Ru1 C15 37.97(18)
C1 Ru1 C19 151.87(19)
C11 Ru1 C19 93.47(18)
C20 Ru1 C19 37.71(19)
C15 Ru1 C19 67.83(19)
C1 Ru1 C16 100.39(18)
C11 Ru1 C16 153.90(18)
C20 Ru1 C16 66.71(18)
C15 Ru1 C16 37.47(18)
C19 Ru1 C16 77.25(18)
C1 Ru1 C17 127.49(18)
C11 Ru1 C17 156.16(18)
C20 Ru1 C17 78.16(18)
C15 Ru1 C17 66.45(19)
C19 Ru1 C17 64.97(17)
C16 Ru1 C17 35.39(18)
C1 Ru1 C18 164.26(18)
C11 Ru1 C18 119.40(18)
C20 Ru1 C18 66.96(19)
C15 Ru1 C18 79.9(2)
C19 Ru1 C18 35.94(18)
C16 Ru1 C18 65.52(18)
C17 Ru1 C18 36.78(17)
C1 Ru1 Cl1 89.72(14)
C11 Ru1 Cl1 88.62(13)
C20 Ru1 Cl1 154.15(14)
C15 Ru1 Cl1 154.74(13)
C19 Ru1 Cl1 116.53(15)
C16 Ru1 Cl1 117.40(13)
C17 Ru1 Cl1 92.16(14)
C18 Ru1 Cl1 90.90(14)
N3 Ru2 C31 91.64(17)
N3 Ru2 C27 150.22(17)
C31 Ru2 C27 67.83(19)
N3 Ru2 C30 96.67(17)
C31 Ru2 C30 38.40(18)
C27 Ru2 C30 80.71(19)
N3 Ru2 C28 163.45(17)
C31 Ru2 C28 80.26(18)
C27 Ru2 C28 37.29(18)
C30 Ru2 C28 68.05(18)
N3 Ru2 C26 113.26(16)
C31 Ru2 C26 37.66(19)
C27 Ru2 C26 38.06(18)
C30 Ru2 C26 69.03(18)
C28 Ru2 C26 68.32(19)
N3 Ru2 C29 125.19(16)
C31 Ru2 C29 68.59(17)
C27 Ru2 C29 68.61(18)
C30 Ru2 C29 37.54(17)
C28 Ru2 C29 38.32(18)
C26 Ru2 C29 81.86(18)
N3 Ru2 Cl2 87.29(10)
C31 Ru2 Cl2 152.85(14)
C27 Ru2 Cl2 120.92(14)
C30 Ru2 Cl2 114.81(13)
C28 Ru2 Cl2 93.36(14)
C26 Ru2 Cl2 158.96(14)
C29 Ru2 Cl2 90.01(12)
N3 Ru2 Cl3 83.43(11)
C31 Ru2 Cl3 119.17(14)
C27 Ru2 Cl3 88.10(14)
C30 Ru2 Cl3 157.51(13)
C28 Ru2 Cl3 113.12(14)
C26 Ru2 Cl3 90.17(14)
C29 Ru2 Cl3 151.15(13)
Cl2 Ru2 Cl3 87.68(4)

loop_
_geom_bond_atom_site_label_1
_geom_bond_atom_site_label_2
_geom_bond_distance
C1 N1 1.349(6)
C1 N2 1.380(6)
C1 Ru1 2.020(5)
C2 C7 1.371(7)
C2 C3 1.375(7)
C2 N1 1.441(6)
C3 C4 1.398(7)
C3 H3 0.9300
C4 C5 1.371(7)
C4 H4 0.9300
C5 C6 1.379(7)
C5 H5 0.9300
C6 C7 1.384(6)
C6 H6 0.9300
C7 H7 0.9300
C8 C9 1.344(6)
C8 N1 1.397(6)
C8 H8 0.9300
C9 N2 1.380(6)
C9 H9 0.9300
C10 C14 1.386(6)
C10 C11 1.395(6)
C10 N2 1.412(6)
C11 C12 1.382(6)
C11 Ru1 2.049(5)
C12 N3 1.359(6)
C12 H12 0.9300
C13 N3 1.339(6)
C13 C14 1.389(6)
C13 H13 0.9300
C14 H14 0.9300
C15 C20 1.415(7)
C15 C16 1.437(7)
C15 C21 1.508(7)
C15 Ru1 2.189(5)
C16 C17 1.385(7)
C16 Ru1 2.277(5)
C16 H16 0.9300
C17 C18 1.439(7)
C17 Ru1 2.279(5)
C17 H17 0.9300
C18 C19 1.397(7)
C18 C24 1.504(7)
C18 Ru1 2.282(5)
C19 C20 1.425(7)
C19 Ru1 2.243(5)
C19 H19 0.9300
C20 Ru1 2.160(5)
C20 H20 0.9300
C21 C23 1.529(7)
C21 C22 1.535(8)
C21 H21 0.9800
C22 H22A 0.9600
C22 H22B 0.9600
C22 H22C 0.9600
C23 H23A 0.9600
C23 H23B 0.9600
C23 H23C 0.9600
C24 H24A 0.9600
C24 H24B 0.9600
C24 H24C 0.9600
C25 C26 1.505(7)
C25 H25A 0.9600
C25 H25B 0.9600
C25 H25C 0.9600
C26 C31 1.406(7)
C26 C27 1.421(7)
C26 Ru2 2.192(5)
C27 C28 1.390(7)
C27 Ru2 2.167(5)
C27 H27 0.9300
C28 C29 1.436(7)
C28 Ru2 2.179(4)
C28 H28 0.9300
C29 C30 1.404(6)
C29 C32 1.505(7)
C29 Ru2 2.195(5)
C30 C31 1.424(7)
C30 Ru2 2.167(5)
C30 H30 0.9300
C31 Ru2 2.162(5)
C31 H31 0.9300
C32 C34 1.518(7)
C32 C33 1.539(7)
C32 H32 0.9800
C33 H33A 0.9600
C33 H33B 0.9600
C33 H33C 0.9600
C34 H34A 0.9600
C34 H34B 0.9600
C34 H34C 0.9600
C35 Cl5 1.758(6)
C35 Cl6 1.758(6)
C35 Cl4 1.764(6)
C35 H35 0.9800
N3 Ru2 2.136(4)
Cl1 Ru1 2.4279(13)
Cl2 Ru2 2.4024(12)
Cl3 Ru2 2.4224(13)

loop_
_geom_torsion_atom_site_label_1
_geom_torsion_atom_site_label_2
_geom_torsion_atom_site_label_3
_geom_torsion_atom_site_label_4
_geom_torsion
C7 C2 C3 C4 0.1(8)
N1 C2 C3 C4 177.5(4)
C2 C3 C4 C5 -2.0(8)
C3 C4 C5 C6 2.2(8)
C4 C5 C6 C7 -0.6(8)
C3 C2 C7 C6 1.5(7)
N1 C2 C7 C6 -175.8(4)
C5 C6 C7 C2 -1.3(7)
N1 C8 C9 N2 0.7(6)
C14 C10 C11 C12 1.1(7)
N2 C10 C11 C12 -179.6(4)
C14 C10 C11 Ru1 -175.1(4)
N2 C10 C11 Ru1 4.2(5)
C10 C11 C12 N3 -4.0(7)
Ru1 C11 C12 N3 171.9(4)
C11 C10 C14 C13 1.5(7)
N2 C10 C14 C13 -177.7(4)
N3 C13 C14 C10 -1.6(7)
C20 C15 C16 C17 4.9(7)
C21 C15 C16 C17 -179.0(5)
Ru1 C15 C16 C17 -51.9(4)
C20 C15 C16 Ru1 56.8(4)
C21 C15 C16 Ru1 -127.2(5)
C15 C16 C17 C18 -4.3(8)
Ru1 C16 C17 C18 -54.2(4)
C15 C16 C17 Ru1 49.9(4)
C16 C17 C18 C19 -0.5(7)
Ru1 C17 C18 C19 -54.9(4)
C16 C17 C18 C24 177.3(5)
Ru1 C17 C18 C24 122.9(5)
C16 C17 C18 Ru1 54.4(4)
C17 C18 C19 C20 4.4(7)
C24 C18 C19 C20 -173.3(5)
Ru1 C18 C19 C20 -50.9(4)
C17 C18 C19 Ru1 55.4(4)
C24 C18 C19 Ru1 -122.4(5)
C16 C15 C20 C19 -1.0(7)
C21 C15 C20 C19 -176.8(5)
Ru1 C15 C20 C19 58.2(4)
C16 C15 C20 Ru1 -59.2(4)
C21 C15 C20 Ru1 124.9(5)
C18 C19 C20 C15 -3.8(8)
Ru1 C19 C20 C15 -57.2(4)
C18 C19 C20 Ru1 53.4(4)
C20 C15 C21 C23 -26.2(8)
C16 C15 C21 C23 158.0(5)
Ru1 C15 C21 C23 64.4(6)
C20 C15 C21 C22 97.7(6)
C16 C15 C21 C22 -78.1(6)
Ru1 C15 C21 C22 -171.7(4)
C31 C26 C27 C28 0.8(7)
C25 C26 C27 C28 177.5(5)
Ru2 C26 C27 C28 54.1(4)
C31 C26 C27 Ru2 -53.3(4)
C25 C26 C27 Ru2 123.4(4)
C26 C27 C28 C29 -1.0(7)
Ru2 C27 C28 C29 53.1(4)
C26 C27 C28 Ru2 -54.1(4)
C27 C28 C29 C30 0.5(7)
Ru2 C28 C29 C30 53.3(4)
C27 C28 C29 C32 -179.0(4)
Ru2 C28 C29 C32 -126.2(4)
C27 C28 C29 Ru2 -52.8(4)
C28 C29 C30 C31 0.3(7)
C32 C29 C30 C31 179.7(4)
Ru2 C29 C30 C31 53.6(4)
C28 C29 C30 Ru2 -53.4(4)
C32 C29 C30 Ru2 126.1(4)
C27 C26 C31 C30 0.0(7)
C25 C26 C31 C30 -176.7(4)
Ru2 C26 C31 C30 -53.3(4)
C27 C26 C31 Ru2 53.3(4)
C25 C26 C31 Ru2 -123.4(4)
C29 C30 C31 C26 -0.5(7)
Ru2 C30 C31 C26 53.9(4)
C29 C30 C31 Ru2 -54.4(4)
C30 C29 C32 C34 -25.5(7)
C28 C29 C32 C34 153.9(5)
Ru2 C29 C32 C34 65.6(6)
C30 C29 C32 C33 98.2(5)
C28 C29 C32 C33 -82.4(5)
Ru2 C29 C32 C33 -170.7(4)
N2 C1 N1 C8 1.3(5)
Ru1 C1 N1 C8 -171.0(4)
N2 C1 N1 C2 -176.4(4)
Ru1 C1 N1 C2 11.3(8)
C9 C8 N1 C1 -1.3(6)
C9 C8 N1 C2 176.3(5)
C7 C2 N1 C1 47.8(7)
C3 C2 N1 C1 -129.6(5)
C7 C2 N1 C8 -129.6(5)
C3 C2 N1 C8 53.0(7)
N1 C1 N2 C9 -0.9(5)
Ru1 C1 N2 C9 173.3(3)
N1 C1 N2 C10 179.4(4)
Ru1 C1 N2 C10 -6.4(5)
C8 C9 N2 C1 0.1(6)
C8 C9 N2 C10 179.7(5)
C14 C10 N2 C1 -179.4(4)
C11 C10 N2 C1 1.4(6)
C14 C10 N2 C9 1.1(8)
C11 C10 N2 C9 -178.2(5)
C14 C13 N3 C12 -1.0(7)
C14 C13 N3 Ru2 171.4(3)
C11 C12 N3 C13 4.0(7)
C11 C12 N3 Ru2 -169.3(4)
N1 C1 Ru1 C11 178.1(6)
N2 C1 Ru1 C11 6.5(4)
N1 C1 Ru1 C20 93.6(5)
N2 C1 Ru1 C20 -78.0(4)
N1 C1 Ru1 C15 61.6(5)
N2 C1 Ru1 C15 -110.0(4)
N1 C1 Ru1 C19 106.9(6)
N2 C1 Ru1 C19 -64.6(6)
N1 C1 Ru1 C16 24.6(6)
N2 C1 Ru1 C16 -147.0(4)
N1 C1 Ru1 C17 -0.7(6)
N2 C1 Ru1 C17 -172.3(3)
N1 C1 Ru1 C18 -0.9(11)
N2 C1 Ru1 C18 -172.5(6)
N1 C1 Ru1 Cl1 -93.3(5)
N2 C1 Ru1 Cl1 95.2(4)
C12 C11 Ru1 C1 178.4(5)
C10 C11 Ru1 C1 -5.8(4)
C12 C11 Ru1 C20 -65.8(4)
C10 C11 Ru1 C20 110.0(4)
C12 C11 Ru1 C15 -95.1(4)
C10 C11 Ru1 C15 80.7(4)
C12 C11 Ru1 C19 -28.1(4)
C10 C11 Ru1 C19 147.7(4)
C12 C11 Ru1 C16 -95.9(5)
C10 C11 Ru1 C16 79.9(6)
C12 C11 Ru1 C17 -3.9(8)
C10 C11 Ru1 C17 171.9(4)
C12 C11 Ru1 C18 -1.9(5)
C10 C11 Ru1 C18 173.9(3)
C12 C11 Ru1 Cl1 88.4(4)
C10 C11 Ru1 Cl1 -95.8(4)
C15 C20 Ru1 C1 -59.3(3)
C19 C20 Ru1 C1 169.8(3)
C15 C20 Ru1 C11 -134.6(3)
C19 C20 Ru1 C11 94.5(3)
C19 C20 Ru1 C15 -130.9(4)
C15 C20 Ru1 C19 130.9(4)
C15 C20 Ru1 C16 31.5(3)
C19 C20 Ru1 C16 -99.4(3)
C15 C20 Ru1 C17 66.7(3)
C19 C20 Ru1 C17 -64.2(3)
C15 C20 Ru1 C18 103.6(3)
C19 C20 Ru1 C18 -27.3(3)
C15 C20 Ru1 Cl1 136.6(3)
C19 C20 Ru1 Cl1 5.7(5)
C20 C15 Ru1 C1 128.8(3)
C16 C15 Ru1 C1 -103.2(3)
C21 C15 Ru1 C1 11.8(4)
C20 C15 Ru1 C11 52.6(3)
C16 C15 Ru1 C11 -179.4(3)
C21 C15 Ru1 C11 -64.5(5)
C16 C15 Ru1 C20 128.0(4)
C21 C15 Ru1 C20 -117.1(6)
C20 C15 Ru1 C19 -29.9(3)
C16 C15 Ru1 C19 98.0(3)
C21 C15 Ru1 C19 -147.0(5)
C20 C15 Ru1 C16 -128.0(4)
C21 C15 Ru1 C16 114.9(6)
C20 C15 Ru1 C17 -101.2(3)
C16 C15 Ru1 C17 26.7(3)
C21 C15 Ru1 C17 141.7(5)
C20 C15 Ru1 C18 -65.3(3)
C16 C15 Ru1 C18 62.7(3)
C21 C15 Ru1 C18 177.6(5)
C20 C15 Ru1 Cl1 -135.4(3)
C16 C15 Ru1 Cl1 -7.4(5)
C21 C15 Ru1 Cl1 107.5(5)
C18 C19 Ru1 C1 -153.9(4)
C20 C19 Ru1 C1 -19.9(5)
C18 C19 Ru1 C11 139.0(3)
C20 C19 Ru1 C11 -87.0(3)
C18 C19 Ru1 C20 -134.0(5)
C18 C19 Ru1 C15 -103.8(3)
C20 C19 Ru1 C15 30.1(3)
C18 C19 Ru1 C16 -65.7(3)
C20 C19 Ru1 C16 68.3(3)
C18 C19 Ru1 C17 -30.5(3)
C20 C19 Ru1 C17 103.5(3)
C20 C19 Ru1 C18 134.0(5)
C18 C19 Ru1 Cl1 48.8(3)
C20 C19 Ru1 Cl1 -177.2(2)
C17 C16 Ru1 C1 -144.1(3)
C15 C16 Ru1 C1 81.3(3)
C17 C16 Ru1 C11 135.8(4)
C15 C16 Ru1 C11 1.2(6)
C17 C16 Ru1 C20 102.7(3)
C15 C16 Ru1 C20 -31.9(3)
C17 C16 Ru1 C15 134.6(4)
C17 C16 Ru1 C19 64.5(3)
C15 C16 Ru1 C19 -70.1(3)
C15 C16 Ru1 C17 -134.6(4)
C17 C16 Ru1 C18 28.5(3)
C15 C16 Ru1 C18 -106.1(3)
C17 C16 Ru1 Cl1 -49.0(3)
C15 C16 Ru1 Cl1 176.4(2)
C16 C17 Ru1 C1 46.6(4)
C18 C17 Ru1 C1 -179.9(3)
C16 C17 Ru1 C11 -130.6(4)
C18 C17 Ru1 C11 2.9(6)
C16 C17 Ru1 C20 -66.3(3)
C18 C17 Ru1 C20 67.2(3)
C16 C17 Ru1 C15 -28.2(3)
C18 C17 Ru1 C15 105.3(3)
C16 C17 Ru1 C19 -103.7(3)
C18 C17 Ru1 C19 29.8(3)
C18 C17 Ru1 C16 133.5(5)
C16 C17 Ru1 C18 -133.5(5)
C16 C17 Ru1 Cl1 137.9(3)
C18 C17 Ru1 Cl1 -88.6(3)
C19 C18 Ru1 C1 130.1(7)
C17 C18 Ru1 C1 0.2(9)
C24 C18 Ru1 C1 -114.2(7)
C19 C18 Ru1 C11 -48.8(4)
C17 C18 Ru1 C11 -178.7(3)
C24 C18 Ru1 C11 66.9(5)
C19 C18 Ru1 C20 28.6(3)
C17 C18 Ru1 C20 -101.3(3)
C24 C18 Ru1 C20 144.2(5)
C19 C18 Ru1 C15 66.0(3)
C17 C18 Ru1 C15 -63.9(3)
C24 C18 Ru1 C15 -178.4(4)
C17 C18 Ru1 C19 -129.9(5)
C24 C18 Ru1 C19 115.7(6)
C19 C18 Ru1 C16 102.4(4)
C17 C18 Ru1 C16 -27.5(3)
C24 C18 Ru1 C16 -141.9(5)
C19 C18 Ru1 C17 129.9(5)
C24 C18 Ru1 C17 -114.4(5)
C19 C18 Ru1 Cl1 -137.7(3)
C17 C18 Ru1 Cl1 92.4(3)
C24 C18 Ru1 Cl1 -22.0(4)
C13 N3 Ru2 C31 121.6(4)
C12 N3 Ru2 C31 -65.8(4)
C13 N3 Ru2 C27 166.3(4)
C12 N3 Ru2 C27 -21.1(6)
C13 N3 Ru2 C30 83.4(4)
C12 N3 Ru2 C30 -104.0(3)
C13 N3 Ru2 C28 61.4(8)
C12 N3 Ru2 C28 -126.0(6)
C13 N3 Ru2 C26 153.4(4)
C12 N3 Ru2 C26 -34.0(4)
C13 N3 Ru2 C29 56.8(4)
C12 N3 Ru2 C29 -130.6(3)
C13 N3 Ru2 Cl2 -31.3(4)
C12 N3 Ru2 Cl2 141.3(3)
C13 N3 Ru2 Cl3 -119.3(4)
C12 N3 Ru2 Cl3 53.3(3)
C26 C31 Ru2 N3 127.5(3)
C30 C31 Ru2 N3 -98.7(3)
C26 C31 Ru2 C27 -30.3(3)
C30 C31 Ru2 C27 103.5(3)
C26 C31 Ru2 C30 -133.8(4)
C26 C31 Ru2 C28 -67.0(3)
C30 C31 Ru2 C28 66.8(3)
C30 C31 Ru2 C26 133.8(4)
C26 C31 Ru2 C29 -105.0(3)
C30 C31 Ru2 C29 28.8(3)
C26 C31 Ru2 Cl2 -145.2(3)
C30 C31 Ru2 Cl2 -11.4(5)
C26 C31 Ru2 Cl3 44.1(3)
C30 C31 Ru2 Cl3 177.9(2)
C28 C27 Ru2 N3 -153.0(3)
C26 C27 Ru2 N3 -19.5(5)
C28 C27 Ru2 C31 -103.5(3)
C26 C27 Ru2 C31 30.0(3)
C28 C27 Ru2 C30 -65.8(3)
C26 C27 Ru2 C30 67.7(3)
C26 C27 Ru2 C28 133.5(4)
C28 C27 Ru2 C26 -133.5(4)
C28 C27 Ru2 C29 -28.8(3)
C26 C27 Ru2 C29 104.7(3)
C28 C27 Ru2 Cl2 47.6(3)
C26 C27 Ru2 Cl2 -178.9(2)
C28 C27 Ru2 Cl3 133.8(3)
C26 C27 Ru2 Cl3 -92.7(3)
C29 C30 Ru2 N3 -143.1(3)
C31 C30 Ru2 N3 84.2(3)
C29 C30 Ru2 C31 132.7(4)
C29 C30 Ru2 C27 66.8(3)
C31 C30 Ru2 C27 -65.8(3)
C29 C30 Ru2 C28 30.3(3)
C31 C30 Ru2 C28 -102.4(3)
C29 C30 Ru2 C26 104.5(3)
C31 C30 Ru2 C26 -28.2(3)
C31 C30 Ru2 C29 -132.7(4)
C29 C30 Ru2 Cl2 -53.0(3)
C31 C30 Ru2 Cl2 174.3(2)
C29 C30 Ru2 Cl3 127.9(3)
C31 C30 Ru2 Cl3 -4.8(5)
C27 C28 Ru2 N3 127.6(6)
C29 C28 Ru2 N3 -6.0(7)
C27 C28 Ru2 C31 66.0(3)
C29 C28 Ru2 C31 -67.7(3)
C29 C28 Ru2 C27 -133.7(4)
C27 C28 Ru2 C30 104.0(3)
C29 C28 Ru2 C30 -29.7(3)
C27 C28 Ru2 C26 28.8(3)
C29 C28 Ru2 C26 -104.9(3)
C27 C28 Ru2 C29 133.7(4)
C27 C28 Ru2 Cl2 -140.6(3)
C29 C28 Ru2 Cl2 85.8(3)
C27 C28 Ru2 Cl3 -51.7(3)
C29 C28 Ru2 Cl3 174.7(2)
C31 C26 Ru2 N3 -59.6(3)
C27 C26 Ru2 N3 169.6(3)
C25 C26 Ru2 N3 55.1(5)
C27 C26 Ru2 C31 -130.8(4)
C25 C26 Ru2 C31 114.8(6)
C31 C26 Ru2 C27 130.8(4)
C25 C26 Ru2 C27 -114.5(6)
C31 C26 Ru2 C30 28.7(3)
C27 C26 Ru2 C30 -102.1(3)
C25 C26 Ru2 C30 143.5(5)
C31 C26 Ru2 C28 102.5(3)
C27 C26 Ru2 C28 -28.2(3)
C25 C26 Ru2 C28 -142.7(5)
C31 C26 Ru2 C29 65.3(3)
C27 C26 Ru2 C29 -65.5(3)
C25 C26 Ru2 C29 -180.0(5)
C31 C26 Ru2 Cl2 133.5(4)
C27 C26 Ru2 Cl2 2.7(6)
C25 C26 Ru2 Cl2 -111.7(5)
C31 C26 Ru2 Cl3 -142.5(3)
C27 C26 Ru2 Cl3 86.7(3)
C25 C26 Ru2 Cl3 -27.8(5)
C30 C29 Ru2 N3 46.8(3)
C28 C29 Ru2 N3 177.9(3)
C32 C29 Ru2 N3 -69.9(5)
C30 C29 Ru2 C31 -29.4(3)
C28 C29 Ru2 C31 101.7(3)
C32 C29 Ru2 C31 -146.1(5)
C30 C29 Ru2 C27 -103.0(3)
C28 C29 Ru2 C27 28.1(3)
C32 C29 Ru2 C27 140.3(5)
C28 C29 Ru2 C30 131.1(4)
C32 C29 Ru2 C30 -116.7(5)
C30 C29 Ru2 C28 -131.1(4)
C32 C29 Ru2 C28 112.2(5)
C30 C29 Ru2 C26 -66.0(3)
C28 C29 Ru2 C26 65.1(3)
C32 C29 Ru2 C26 177.3(5)
C30 C29 Ru2 Cl2 133.5(3)
C28 C29 Ru2 Cl2 -95.4(3)
C32 C29 Ru2 Cl2 16.8(4)
C30 C29 Ru2 Cl3 -141.3(3)
C28 C29 Ru2 Cl3 -10.2(4)
C32 C29 Ru2 Cl3 102.0(4)

loop_
_platon_squeeze_void_nr
_platon_squeeze_void_average_x
_platon_squeeze_void_average_y
_platon_squeeze_void_average_z
_platon_squeeze_void_volume
_platon_squeeze_void_count_electrons
_platon_squeeze_void_content
1 0.000 0.500 0.000 123 10 ' '
